data_1545340
loop_
_publ_author_name
'S\/orensen, Mikkel A.'
'Weihe, H\/ogni'
'Vinum, Morten G.'
'Mortensen, Jesper S.'
'Doerrer, Linda H.'
'Bendix, Jesper'

_publ_section_title
;
 Imposing high-symmetry and tuneable geometry on lanthanide centres with
 chelating Pt and Pd metalloligands
;
_journal_issue 5
_journal_name_full 'Chem. Sci.'
_journal_page_first 3566
_journal_paper_doi 10.1039/C7SC00135E
_journal_volume 8
_journal_year 2017
_chemical_formula_moiety 'C16 H24 La O8 Pt2 S8, C8 H20 N'
_chemical_formula_sum 'C24 H44 La N O8 Pt2 S8'
_chemical_formula_weight 1260.21
_space_group_crystal_system tetragonal
_space_group_IT_number 124
_space_group_name_Hall '-P 4 2c'
_space_group_name_H-M_alt 'P 4/m c c'
_symmetry_Int_Tables_number 124
_symmetry_space_group_name_Hall '-P 4 2c'
_symmetry_space_group_name_H-M 'P 4/m c c'
_atom_sites_solution_primary iterative
_audit_creation_date 2015-05-10
_audit_creation_method
;
Olex2 1.2
(compiled 2015.01.26 svn.r3150 for OlexSys, GUI svn.r4998)
;
_audit_update_record
;
2017-01-09 deposited with the CCDC.
2017-02-28 downloaded from the CCDC.
;
_cell_angle_alpha 90
_cell_angle_beta 90
_cell_angle_gamma 90
_cell_formula_units_Z 2
_cell_length_a 8.6867(4)
_cell_length_b 8.6867(4)
_cell_length_c 25.3813(15)
_cell_measurement_reflns_used 5604
_cell_measurement_temperature 122
_cell_measurement_theta_max 26.26
_cell_measurement_theta_min 2.84
_cell_volume 1915.24(17)
_computing_molecular_graphics 'Olex2 (Dolomanov et al., 2009)'
_computing_publication_material 'Olex2 (Dolomanov et al., 2009)'
_computing_structure_refinement 'olex2.refine (Bourhis et al., 2015)'
_computing_structure_solution 'olex2.solve (Bourhis et al., 2015)'
_diffrn_ambient_temperature 122
_diffrn_measured_fraction_theta_full 0.9990
_diffrn_measured_fraction_theta_max 0.9990
_diffrn_measurement_device_type 'Bruker APEX-II CCD'
_diffrn_measurement_method '\f and \w scans'
_diffrn_radiation_type 'Mo K\a'
_diffrn_radiation_wavelength 0.71073
_diffrn_reflns_av_R_equivalents 0.0838
_diffrn_reflns_av_unetI/netI 0.0214
_diffrn_reflns_limit_h_max 10
_diffrn_reflns_limit_h_min -10
_diffrn_reflns_limit_k_max 9
_diffrn_reflns_limit_k_min -10
_diffrn_reflns_limit_l_max 31
_diffrn_reflns_limit_l_min -31
_diffrn_reflns_number 23389
_diffrn_reflns_theta_full 26.0000
_diffrn_reflns_theta_max 26.37
_diffrn_reflns_theta_min 2.34
_diffrn_standards_number 0
_exptl_absorpt_coefficient_mu 8.857
_exptl_absorpt_correction_T_max 0.7454
_exptl_absorpt_correction_T_min 0.6269
_exptl_absorpt_correction_type multi-scan
_exptl_absorpt_process_details
;
SADABS-2012/1 (Bruker,2012) was used for absorption correction.
wR2(int) was 0.0899 before and 0.0625 after correction.
The Ratio of minimum to maximum transmission is 0.8410.
The \l/2 correction factor is 0.0000.
;
_exptl_crystal_colour 'clear light yellow'
_exptl_crystal_colour_lustre clear
_exptl_crystal_colour_modifier light
_exptl_crystal_colour_primary yellow
_exptl_crystal_density_diffrn 2.1851
_exptl_crystal_description plate
_exptl_crystal_F_000 1200
_exptl_crystal_size_max 0.03
_exptl_crystal_size_mid 0.03
_exptl_crystal_size_min 0.01
_refine_diff_density_max 1.2656
_refine_diff_density_min -1.4870
_refine_diff_density_rms 0.3343
_refine_ls_d_res_high 0.8001
_refine_ls_d_res_low 8.6867
_refine_ls_goodness_of_fit_ref 1.1112
_refine_ls_hydrogen_treatment mixed
_refine_ls_matrix_type full
_refine_ls_number_constraints 4
_refine_ls_number_parameters 91
_refine_ls_number_reflns 1018
_refine_ls_number_restraints 3
_refine_ls_restrained_S_all 1.1094
_refine_ls_R_factor_all 0.0466
_refine_ls_R_factor_gt 0.0287
_refine_ls_shift/su_max 0.0000
_refine_ls_shift/su_mean 0.0000
_refine_ls_structure_factor_coef Fsqd
_refine_ls_weighting_details 'w=1/[\s^2^(Fo^2^)+(0.0112P)^2^+18.2189P] where P=(Fo^2^+2Fc^2^)/3'
_refine_ls_weighting_scheme calc
_refine_ls_wR_factor_gt 0.0489
_refine_ls_wR_factor_ref 0.0537
_reflns_Friedel_coverage 0.0
_reflns_limit_h_max 10
_reflns_limit_h_min 0
_reflns_limit_k_max 7
_reflns_limit_k_min 0
_reflns_limit_l_max 31
_reflns_limit_l_min 0
_reflns_number_gt 780
_reflns_number_total 1018
_reflns_threshold_expression I>=2u(I)
_cod_data_source_file c7sc00135e2.cif
_cod_data_source_block 1La
_cod_depositor_comments 'Adding full bibliography for 1545338--1545364.cif.'
_cod_database_code 1545340
_olex2_refinement_description
;
1. Fixed Uiso
 At 1.5 times of:
  All C(H,H,H) groups
2. Restrained distances
 C4-H4a
 0.96 with sigma of 0.02
 C4-H4b
 0.96 with sigma of 0.02
 C4-H4c
 0.96 with sigma of 0.02
3. Others
 Fixed Sof: S1(0.5) O1(0.5) C3(0.5) H4a(0.36) O1a(0.5) S1a(0.5) H4b(0.46)
 H4c(0.68)
4.a Idealised Me refined as rotating group:
 C2(H2a,H2b,H2c)
;
_olex2_date_sample_data_collection 06.04.14
_olex2_submission_special_instructions 'No special instructions were received'

loop_
_space_group_symop_id
_space_group_symop_operation_xyz
1 x,y,z
2 -y,x,z
3 y,-x,z
4 x,-y,-z+1/2
5 -x,y,-z+1/2
6 -x,-y,z
7 y,x,-z+1/2
8 -y,-x,-z+1/2
9 -x,-y,-z
10 y,-x,-z
11 -y,x,-z
12 -x,y,z-1/2
13 x,-y,z-1/2
14 x,y,-z
15 -y,-x,z-1/2
16 y,x,z-1/2

loop_
_atom_site_label
_atom_site_type_symbol
_atom_site_fract_x
_atom_site_fract_y
_atom_site_fract_z
_atom_site_U_iso_or_equiv
_atom_site_adp_type
_atom_site_occupancy
_atom_site_site_symmetry_order
_atom_site_refinement_flags_posn
_atom_site_refinement_flags_adp
_atom_site_refinement_flags_occupancy
_atom_site_disorder_group
Pt1 Pt 0.5 0.5 0.394292(17) 0.01453(12) Uani 1.000000 4 S T P .
La1 La 0.5 0.5 0.25 0.01284(18) Uani 1.000000 8 S T P .
S1 S 0.2446(7) 0.5737(6) 0.3998(3) 0.0180(12) Uani 0.500000 1 . . . 1
N1 N 0.0 1.0 0.5 0.010(2) Uani 1.000000 8 S T P .
C2 C 0.0414(6) 0.7019(8) 0.3267(3) 0.0286(16) Uani 1.000000 1 . . . .
H2a H -0.0191(18) 0.640(3) 0.3020(13) 0.043(2) Uiso 1.000000 1 GR . . .
H2b H -0.012(2) 0.708(4) 0.3605(4) 0.043(2) Uiso 1.000000 1 GR . . .
H2c H 0.0547(7) 0.8058(19) 0.3123(15) 0.043(2) Uiso 1.000000 1 GR . . .
C1 C 0.1979(7) 0.6282(8) 0.3347(3) 0.0301(17) Uani 1.000000 1 . . . .
C4 C 0.2862(12) 0.9358(14) 0.5 0.039(3) Uani 1.000000 2 DS T P .
O1 O 0.2938(8) 0.6518(9) 0.3004(3) 0.0119(17) Uani 0.500000 1 . . . 1
C3 C 0.1373(12) 0.9705(12) 0.4644(4) 0.012(3) Uani 0.500000 1 . . . .
H4a H 0.273(18) 0.826(4) 0.5 0.05(5) Uiso 0.720000 2 DS T P .
O1a O 0.2518(9) 0.5379(9) 0.2943(3) 0.0155(18) Uani 0.500000 1 . . . 2
S1a S 0.2654(8) 0.6263(5) 0.3935(3) 0.0165(11) Uani 0.500000 1 . . . 2
H4b H 0.330(13) 1.036(6) 0.5 0.05(4) Uiso 0.920000 2 DS T P .
H3 H 0.133(8) 1.083(7) 0.443(2) 0.029(19) Uiso 1.000000 1 . . . .
H4c H 0.345(11) 0.920(12) 0.469(2) 0.05(4) Uiso 0.680000 1 D . . .

loop_
_atom_site_aniso_label
_atom_site_aniso_U_11
_atom_site_aniso_U_22
_atom_site_aniso_U_33
_atom_site_aniso_U_12
_atom_site_aniso_U_13
_atom_site_aniso_U_23
Pt1 0.01161(14) 0.01161(14) 0.0204(2) -0.000000 -0.000000 0.000000
La1 0.0075(2) 0.0075(2) 0.0236(4) -0.000000 -0.000000 0.000000
S1 0.013(2) 0.019(3) 0.022(2) 0.004(2) 0.0062(17) -0.000(3)
N1 0.007(3) 0.007(3) 0.015(6) -0.000000 -0.000000 0.000000
C2 0.012(3) 0.032(4) 0.041(4) 0.006(2) 0.006(3) 0.009(3)
C1 0.016(3) 0.042(4) 0.033(4) 0.009(3) 0.008(3) 0.017(3)
C4 0.008(5) 0.033(6) 0.076(9) 0.006(5) -0.000000 0.000000
O1 0.007(4) 0.009(4) 0.020(4) -0.000(3) 0.006(3) -0.000(3)
C3 0.007(5) 0.004(7) 0.024(6) 0.001(4) 0.008(4) -0.002(4)
O1a 0.014(4) 0.014(5) 0.019(4) 0.001(3) 0.005(4) 0.000(3)
S1a 0.013(2) 0.017(3) 0.019(2) 0.004(2) -0.0001(19) -0.003(3)

loop_
_atom_type_symbol
_atom_type_scat_dispersion_real
_atom_type_scat_dispersion_imag
_atom_type_scat_Cromer_Mann_a1
_atom_type_scat_Cromer_Mann_a2
_atom_type_scat_Cromer_Mann_a3
_atom_type_scat_Cromer_Mann_a4
_atom_type_scat_Cromer_Mann_b1
_atom_type_scat_Cromer_Mann_b2
_atom_type_scat_Cromer_Mann_b3
_atom_type_scat_Cromer_Mann_b4
_atom_type_scat_Cromer_Mann_c
_atom_type_scat_source
_atom_type_scat_dispersion_source
C 0.00347 0.00161 2.31000 1.02000 1.58860 0.86500 20.84390 10.20750 0.56870 51.65120 0.215599998832 'International Tables Volume C Table 6.1.1.4 (pp. 500-502)' 'Henke, Gullikson and Davis, At. Data and Nucl. Data Tables, 1993, 54, 2'
Pt -1.63788 8.57892 27.00590 17.76390 15.71310 5.78370 1.51293 8.81174 0.42459 38.61030 11.6883001328 'International Tables Volume C Table 6.1.1.4 (pp. 500-502)' 'Henke, Gullikson and Davis, At. Data and Nucl. Data Tables, 1993, 54, 2'
La -0.10497 2.62773 20.57800 19.59900 11.37270 3.28719 2.94817 0.24448 18.77260 133.12399 2.14678001404 'International Tables Volume C Table 6.1.1.4 (pp. 500-502)' 'Henke, Gullikson and Davis, At. Data and Nucl. Data Tables, 1993, 54, 2'
H 0.00000 0.00000 0.49300 0.32291 0.14019 0.04081 10.51090 26.12570 3.14236 57.79970 0.0030380000826 'International Tables Volume C Table 6.1.1.4 (pp. 500-502)' 'Henke, Gullikson and Davis, At. Data and Nucl. Data Tables, 1993, 54, 2'
O 0.01158 0.00611 3.04850 2.28680 1.54630 0.86700 13.27710 5.70110 0.32390 32.90890 0.250800013542 'International Tables Volume C Table 6.1.1.4 (pp. 500-502)' 'Henke, Gullikson and Davis, At. Data and Nucl. Data Tables, 1993, 54, 2'
N 0.00653 0.00323 12.21260 3.13220 2.01250 1.16630 0.00570 9.89330 28.99750 0.58260 -11.5290002823 'International Tables Volume C Table 6.1.1.4 (pp. 500-502)' 'Henke, Gullikson and Davis, At. Data and Nucl. Data Tables, 1993, 54, 2'
S 0.12424 0.12443 6.90530 5.20340 1.43790 1.58630 1.46790 22.21510 0.25360 56.17200 0.866900026798 'International Tables Volume C Table 6.1.1.4 (pp. 500-502)' 'Henke, Gullikson and Davis, At. Data and Nucl. Data Tables, 1993, 54, 2'

loop_
_geom_angle_atom_site_label_1
_geom_angle_atom_site_label_2
_geom_angle_atom_site_label_3
_geom_angle
_geom_angle_site_symmetry_1
_geom_angle_site_symmetry_3
S1 Pt1 S1 173.1(4) 6_665 .
S1 Pt1 S1 89.8 2_655 6_665
S1 Pt1 S1 89.8 2_655 .
S1 Pt1 S1 89.8 3_565 .
S1 Pt1 S1 89.8 3_565 6_665
S1 Pt1 S1 173.1(4) 2_655 3_565
S1a Pt1 S1a 179.0(4) 6_665 .
S1a Pt1 S1a 90.0 2_655 6_665
S1a Pt1 S1a 90.0 2_655 .
S1a Pt1 S1a 90.0 3_565 .
S1a Pt1 S1a 90.0 3_565 6_665
S1a Pt1 S1a 179.0(4) 2_655 3_565
O1 La1 O1 75.63(15) 6_665 2_655
O1 La1 O1 165.0(3) 5_655 2_655
O1 La1 O1 75.63(14) 8_665 5_655
O1 La1 O1 91.4(3) 6_665 5_655
O1 La1 O1 118.1(3) 6_665 4_565
O1 La1 O1 165.0(3) 7 .
O1 La1 O1 120.2(3) 8_665 7
O1 La1 O1 118.1(3) 7 3_565
O1 La1 O1 62.0(3) 5_655 3_565
O1 La1 O1 62.0(3) 7 6_665
O1 La1 O1 120.2(3) 6_665 .
O1 La1 O1 118.1(3) 8_665 2_655
O1 La1 O1 75.63(14) 6_665 3_565
O1 La1 O1 91.4(3) . 4_565
O1 La1 O1 75.63(14) 7 4_565
O1 La1 O1 62.0(3) 2_655 4_565
O1 La1 O1 91.4(3) 7 2_655
O1 La1 O1 75.63(15) 2_655 .
O1 La1 O1 75.63(15) 7 5_655
O1 La1 O1 165.0(3) 3_565 4_565
O1 La1 O1 62.0(3) 8_665 .
O1 La1 O1 75.63(14) 3_565 .
O1 La1 O1 91.4(3) 8_665 3_565
O1 La1 O1 120.2(3) 3_565 2_655
O1 La1 O1 165.0(3) 8_665 6_665
O1 La1 O1 120.2(3) 5_655 4_565
O1 La1 O1 118.1(3) 5_655 .
O1 La1 O1 75.63(15) 8_665 4_565
O1a La1 O1a 57.0(4) . 4_565
O1a La1 O1a 116.5(4) 7 .
O1a La1 O1a 57.0(4) 8_665 3_565
O1a La1 O1a 88.5(3) 2_655 4_565
O1a La1 O1a 88.5(3) 7 6_665
O1a La1 O1a 77.88(15) 2_655 .
O1a La1 O1a 57.0(4) 6_665 5_655
O1a La1 O1a 116.5(4) 3_565 4_565
O1a La1 O1a 164.6(3) 7 3_565
O1a La1 O1a 77.88(15) 3_565 .
O1a La1 O1a 88.5(3) 8_665 .
O1a La1 O1a 125.5(4) 3_565 2_655
O1a La1 O1a 116.5(4) 8_665 6_665
O1a La1 O1a 125.5(4) 5_655 4_565
O1a La1 O1a 77.88(15) 7 4_565
O1a La1 O1a 164.6(3) 5_655 .
O1a La1 O1a 57.0(4) 7 2_655
O1a La1 O1a 116.5(4) 5_655 2_655
O1a La1 O1a 77.88(15) 7 5_655
O1a La1 O1a 88.5(3) 5_655 3_565
O1a La1 O1a 77.88(15) 8_665 4_565
O1a La1 O1a 164.6(3) 6_665 4_565
O1a La1 O1a 164.6(3) 8_665 2_655
O1a La1 O1a 125.5(4) 6_665 .
O1a La1 O1a 77.88(15) 8_665 5_655
O1a La1 O1a 77.88(15) 6_665 2_655
O1a La1 O1a 77.88(15) 6_665 3_565
O1a La1 O1a 125.5(4) 8_665 7
C1 S1 Pt1 103.8(4) . .
C3 N1 C3 110.7(4) 11_666 6_575
C3 N1 C3 180.0 10_466 2_665
C3 N1 C3 107.0(8) 6_575 .
C3 N1 C3 69.3(4) 11_666 14_556
C3 N1 C3 69.3(4) 3_465 .
C3 N1 C3 110.7(4) 14_556 2_665
C3 N1 C3 69.3(4) 3_465 6_575
C3 N1 C3 73.0(8) 11_666 2_665
C3 N1 C3 69.3(4) 2_665 .
C3 N1 C3 110.7(4) 10_466 6_575
C3 N1 C3 69.3(4) 2_665 6_575
C3 N1 C3 69.3(4) 10_466 14_556
C3 N1 C3 107.0(8) 2_665 3_465
C3 N1 C3 107.0(8) 14_556 9_576
C3 N1 C3 180.0 9_576 .
C3 N1 C3 180.0 11_666 3_465
C3 N1 C3 73.0(8) 9_576 6_575
C3 N1 C3 69.3(4) 11_666 9_576
C3 N1 C3 110.7(4) 9_576 3_465
C3 N1 C3 110.7(4) 10_466 .
C3 N1 C3 110.7(4) 9_576 2_665
C3 N1 C3 73.0(8) 10_466 3_465
C3 N1 C3 73.0(8) 14_556 .
C3 N1 C3 69.3(4) 10_466 9_576
C3 N1 C3 180.0 14_556 6_575
C3 N1 C3 107.0(8) 10_466 11_666
C3 N1 C3 110.7(4) 14_556 3_465
C3 N1 C3 110.7(4) 11_666 .
H2b C2 H2a 109.5 . .
H2c C2 H2a 109.5 . .
H2c C2 H2b 109.5 . .
C1 C2 H2a 109.5 . .
C1 C2 H2b 109.5 . .
C1 C2 H2c 109.5 . .
O1 C1 S1 123.7(6) . .
S1a C1 O1a 124.4(6) . .
C3 C4 C3 68.4(8) 14_556 .
H4a C4 C3 95(8) . .
H4a C4 C3 95(8) . 14_556
H4b C4 C3 99(6) . .
H4b C4 C3 99(6) . 14_556
H4b C4 H4a 163(12) . .
H4c C4 C3 90(6) 14_556 14_556
H4c C4 C3 158(7) 14_556 .
H4c C4 C3 90(6) . .
H4c C4 C3 158(7) . 14_556
H4c C4 H4a 85(8) 14_556 .
H4c C4 H4a 85(8) . .
H4c C4 H4b 85(7) . .
H4c C4 H4b 85(7) 14_556 .
H4c C4 H4c 112(12) 14_556 .
C1 O1 La1 138.1(6) . 4_565
C4 C3 N1 109.3(7) . .
C3 C3 N1 53.5(4) 14_556 .
C3 C3 N1 55.4(2) 2_665 .
C3 C3 N1 55.4(2) 3_465 .
C3 C3 C4 126.5(8) 2_665 .
C3 C3 C4 125.1(8) 3_465 .
C3 C3 C4 55.8(4) 14_556 .
H3 C3 N1 95(3) 3_465 .
H3 C3 N1 96(3) . .
H3 C3 C4 117(3) 3_465 .
H3 C3 C4 118(3) . .
H3 C3 C3 116(3) 3_465 2_665
H3 C3 C3 41(3) . 2_665
C1 O1a La1 135.9(6) . 4_565
C1 S1a Pt1 109.5(4) . .

loop_
_geom_bond_atom_site_label_1
_geom_bond_atom_site_label_2
_geom_bond_distance
_geom_bond_site_symmetry_2
Pt1 S1 2.313(7) .
Pt1 S1 2.313(7) 3_565
Pt1 S1 2.313(7) 6_665
Pt1 S1 2.313(7) 2_655
Pt1 S1a 2.314(6) .
Pt1 S1a 2.314(6) 2_655
Pt1 S1a 2.314(6) 3_565
Pt1 S1a 2.314(6) 6_665
La1 O1 2.565(7) 8_665
La1 O1 2.565(7) 2_655
La1 O1 2.565(7) 5_655
La1 O1 2.565(7) 6_665
La1 O1 2.565(7) 3_565
La1 O1 2.565(7) 4_565
La1 O1 2.565(7) .
La1 O1 2.565(7) 7
La1 O1a 2.454(7) 4_565
La1 O1a 2.454(7) 2_655
La1 O1a 2.454(7) .
La1 O1a 2.454(7) 5_655
La1 O1a 2.454(7) 6_665
La1 O1a 2.454(7) 7
La1 O1a 2.454(7) 3_565
La1 O1a 2.454(7) 8_665
S1 C1 1.766(10) .
N1 C3 1.518(10) 9_576
N1 C3 1.518(10) 11_666
N1 C3 1.518(10) 6_575
N1 C3 1.518(10) 14_556
N1 C3 1.518(10) 3_465
N1 C3 1.518(10) 10_466
N1 C3 1.518(10) 2_665
N1 C3 1.518(10) .
C2 H2a 0.9800 .
C2 H2b 0.9800 .
C2 H2c 0.9800 .
C2 C1 1.516(8) .
C1 O1 1.222(9) .
C1 O1a 1.373(10) .
C1 S1a 1.605(10) .
C4 C3 1.606(13) .
C4 C3 1.606(13) 14_556
C4 H4a 0.96(2) .
C4 H4b 0.95(2) .
C4 H4c 0.96(2) .
C4 H4c 0.96(2) 14_556
C3 C3 1.725(15) 3_465
C3 C3 1.725(15) 2_665
C3 C3 1.81(2) 14_556
C3 H3 1.15(6) 3_465
C3 H3 1.12(6) .

loop_
_restr_distance_atom_site_label_1
_restr_distance_atom_site_label_2
_restr_distance_site_symmetry_2
_restr_distance_target
_restr_distance_target_weight_param
_restr_distance_diff
C4 H4a 1 0.9600 0.0200 0.0015
C4 H4b 1 0.9600 0.0200 0.0065
C4 H4c 1 0.9600 0.0200 0.0010
